data_2220469
loop_
_publ_author_name
'Liu, Yaru'
'Ning, Jianzhong'
'Sun, Junshan'
'Zhang, Chuan'

_publ_section_title Aquabis(dichloroacetato-\k<i>O</i>)(1,10-phenanthroline-\k^2^<i>N</i>,<i>N</i>')copper(II)
_journal_coeditor_code CV2493
_journal_issue 1
_journal_name_full 'Acta Crystallographica Section E'
_journal_page_first m113
_journal_paper_doi 10.1107/S1600536808042578
_journal_volume 65
_journal_year 2009
_chemical_formula_iupac '[Cu (C2 H Cl2 O2)2 (C12 H8 N2) (H2 O)]'
_chemical_formula_moiety 'C16 H12 Cl4 Cu N2 O5'
_chemical_formula_sum 'C16 H12 Cl4 Cu N2 O5'
_chemical_formula_weight 517.62
_chemical_name_systematic
;
Aquabis(dichloroacetato-\kO)(1,10-phenanthroline-
\k^2^<i>N</i>,<i>N</i>')copper(II)
;
_space_group_IT_number 2
_symmetry_cell_setting triclinic
_symmetry_space_group_name_Hall '-P 1'
_symmetry_space_group_name_H-M 'P -1'
_atom_sites_solution_hydrogens geom
_atom_sites_solution_primary direct
_atom_sites_solution_secondary difmap
_audit_creation_method SHELXL-97
_cell_angle_alpha 67.4390(10)
_cell_angle_beta 77.585(2)
_cell_angle_gamma 73.776(2)
_cell_formula_units_Z 2
_cell_length_a 8.2701(8)
_cell_length_b 10.8883(11)
_cell_length_c 12.0125(12)
_cell_measurement_reflns_used 1923
_cell_measurement_temperature 273(2)
_cell_measurement_theta_max 27.143
_cell_measurement_theta_min 2.254
_cell_volume 952.02(16)
_computing_cell_refinement 'SMART (Siemens, 1996)'
_computing_data_collection 'SMART (Siemens, 1996)'
_computing_data_reduction 'SAINT (Siemens, 1996)'
_computing_molecular_graphics 'SHELXTL (Sheldrick, 2008)'
_computing_publication_material 'SHELXTL (Sheldrick, 2008)'
_computing_structure_refinement 'SHELXL97 (Sheldrick, 2008)'
_computing_structure_solution 'SHELXS97 (Sheldrick, 2008)'
_diffrn_ambient_temperature 273(2)
_diffrn_measured_fraction_theta_full 0.991
_diffrn_measured_fraction_theta_max 0.991
_diffrn_measurement_device_type 'Bruker SMART CCD area-detector'
_diffrn_measurement_method '\f and \w'
_diffrn_radiation_monochromator graphite
_diffrn_radiation_source 'fine-focus sealed tube'
_diffrn_radiation_type MoK\a
_diffrn_radiation_wavelength 0.71073
_diffrn_reflns_av_R_equivalents 0.0643
_diffrn_reflns_av_sigmaI/netI 0.0694
_diffrn_reflns_limit_h_max 8
_diffrn_reflns_limit_h_min -9
_diffrn_reflns_limit_k_max 12
_diffrn_reflns_limit_k_min -12
_diffrn_reflns_limit_l_max 14
_diffrn_reflns_limit_l_min -14
_diffrn_reflns_number 5043
_diffrn_reflns_theta_full 25.05
_diffrn_reflns_theta_max 25.05
_diffrn_reflns_theta_min 1.85
_exptl_absorpt_coefficient_mu 1.741
_exptl_absorpt_correction_T_max 0.7113
_exptl_absorpt_correction_T_min 0.6058
_exptl_absorpt_correction_type multi-scan
_exptl_absorpt_process_details '(SADABS; Sheldrick, 1996)'
_exptl_crystal_colour colorless
_exptl_crystal_density_diffrn 1.806
_exptl_crystal_density_method 'not measured'
_exptl_crystal_description block
_exptl_crystal_F_000 518
_exptl_crystal_size_max 0.32
_exptl_crystal_size_mid 0.25
_exptl_crystal_size_min 0.21
_refine_diff_density_max 0.632
_refine_diff_density_min -0.509
_refine_ls_extinction_method none
_refine_ls_goodness_of_fit_ref 1.005
_refine_ls_hydrogen_treatment mixed
_refine_ls_matrix_type full
_refine_ls_number_parameters 261
_refine_ls_number_reflns 3346
_refine_ls_number_restraints 3
_refine_ls_restrained_S_all 1.005
_refine_ls_R_factor_all 0.0562
_refine_ls_R_factor_gt 0.0424
_refine_ls_shift/su_max 0.000
_refine_ls_shift/su_mean 0.000
_refine_ls_structure_factor_coef Fsqd
_refine_ls_weighting_details 'calc w=1/[\s^2^(Fo^2^)+(0.046P)^2^] where P=(Fo^2^+2Fc^2^)/3'
_refine_ls_weighting_scheme calc
_refine_ls_wR_factor_gt 0.0998
_refine_ls_wR_factor_ref 0.1063
_reflns_number_gt 2539
_reflns_number_total 3346
_reflns_threshold_expression I>2\s(I)
_cod_data_source_file cv2493.cif
_cod_data_source_block I
_cod_depositor_comments
;
The following automatic conversions were performed:
'_symmetry_cell_setting' value 'Triclinic' changed to 'triclinic'
according to '/home/saulius/struct/CIF-dictionaries/cif_core.dic'
dictionary named 'cif_core.dic' version 2.4.1 from 2010-06-29.

Automatic conversion script
Id: cif_fix_enum 1527 2010-12-29 10:47:43Z saulius 

The following automatic conversions were performed:

'_symmetry_cell_setting' value 'Triclinic' changed to 'triclinic'
according to /home/saulius/struct/CIF-dictionaries/cif_core.dic
dictionary named 'cif_core.dic' version 2.4.1 from 2010-06-29.

Automatic conversion script
Id: cif_fix_values 1715 2011-07-08 13:25:40Z adriana 
;
_cod_database_code 2220469
_cod_database_fobs_code 2220469

loop_
_symmetry_equiv_pos_as_xyz
'x, y, z'
'-x, -y, -z'

loop_
_atom_site_type_symbol
_atom_site_label
_atom_site_fract_x
_atom_site_fract_y
_atom_site_fract_z
_atom_site_U_iso_or_equiv
_atom_site_adp_type
_atom_site_calc_flag
_atom_site_refinement_flags
_atom_site_occupancy
_atom_site_disorder_assembly
_atom_site_disorder_group
Cu Cu1 0.23680(6) 0.74569(4) 0.41387(4) 0.03375(16) Uani d . 1 . .
Cl Cl4 0.12884(15) 0.83880(10) 0.01776(9) 0.0498(3) Uani d . 1 . .
Cl Cl3 0.18005(19) 0.55281(11) 0.05837(10) 0.0653(4) Uani d . 1 . .
Cl Cl1 0.66991(17) 0.90846(12) 0.08639(11) 0.0717(4) Uani d . 1 . .
Cl Cl2 0.5908(2) 0.69108(14) 0.04161(11) 0.0831(5) Uani d . 1 . .
O O3 0.1567(3) 0.7463(2) 0.2733(2) 0.0399(6) Uani d . 1 . .
C C5 0.2814(4) 0.9060(3) 0.5379(3) 0.0310(8) Uani d . 1 . .
O O5 0.1749(4) 0.5698(3) 0.5130(2) 0.0471(7) Uani d D 1 . .
N N2 0.1747(4) 0.9522(3) 0.3541(2) 0.0324(7) Uani d . 1 . .
N N1 0.3082(4) 0.7741(3) 0.5489(3) 0.0343(7) Uani d . 1 . .
C C9 0.0716(5) 1.1808(4) 0.2276(3) 0.0447(10) Uani d . 1 . .
H H9 0.0263 1.2392 0.1564 0.054 Uiso calc R 1 . .
O O2 0.7530(4) 0.6097(3) 0.2708(2) 0.0586(8) Uani d . 1 . .
C C13 0.6067(5) 0.6806(4) 0.2683(3) 0.0344(8) Uani d . 1 . .
C C16 0.0957(5) 0.6794(3) 0.1249(3) 0.0340(8) Uani d . 1 . .
H H16 -0.0272 0.6861 0.1432 0.041 Uiso calc R 1 . .
C C11 0.2127(6) 1.1856(4) 0.4993(4) 0.0471(10) Uani d . 1 . .
H H11 0.1873 1.2779 0.4887 0.056 Uiso calc R 1 . .
C C15 0.1639(5) 0.6447(3) 0.2447(3) 0.0341(8) Uani d . 1 . .
O O4 0.2088(4) 0.5243(3) 0.3049(2) 0.0609(9) Uani d . 1 . .
C C14 0.5542(5) 0.7783(4) 0.1437(3) 0.0357(9) Uani d . 1 . .
H H14 0.4330 0.8198 0.1536 0.043 Uiso calc R 1 . .
C C1 0.3872(5) 0.6806(4) 0.6436(3) 0.0447(10) Uani d . 1 . .
H H1 0.4132 0.5893 0.6509 0.054 Uiso calc R 1 . .
C C12 0.2859(6) 1.0935(4) 0.5985(4) 0.0510(11) Uani d . 1 . .
H H12 0.3130 1.1242 0.6531 0.061 Uiso calc R 1 . .
C C8 0.1025(5) 1.2327(4) 0.3051(3) 0.0421(10) Uani d . 1 . .
H H8 0.0766 1.3264 0.2879 0.051 Uiso calc R 1 . .
C C10 0.1075(5) 1.0398(4) 0.2542(3) 0.0398(9) Uani d . 1 . .
H H10 0.0836 1.0063 0.2004 0.048 Uiso calc R 1 . .
C C6 0.2062(5) 1.0040(3) 0.4314(3) 0.0306(8) Uani d . 1 . .
C C7 0.1742(5) 1.1436(4) 0.4118(3) 0.0368(9) Uani d . 1 . .
C C4 0.3223(5) 0.9501(4) 0.6208(3) 0.0390(9) Uani d . 1 . .
C C2 0.4306(6) 0.7160(4) 0.7297(4) 0.0506(11) Uani d . 1 . .
H H2 0.4810 0.6482 0.7955 0.061 Uiso calc R 1 . .
O O1 0.5012(4) 0.6801(3) 0.3559(2) 0.0634(9) Uani d . 1 . .
C C3 0.4009(6) 0.8478(4) 0.7199(3) 0.0477(10) Uani d . 1 . .
H H3 0.4321 0.8710 0.7779 0.057 Uiso calc R 1 . .
H H5A 0.192(6) 0.535(3) 0.458(2) 0.065(16) Uiso d D 1 . .
H H5B 0.194(6) 0.509(3) 0.5816(15) 0.068(15) Uiso d D 1 . .

loop_
_atom_site_aniso_label
_atom_site_aniso_U_11
_atom_site_aniso_U_22
_atom_site_aniso_U_33
_atom_site_aniso_U_12
_atom_site_aniso_U_13
_atom_site_aniso_U_23
Cu1 0.0471(3) 0.0207(2) 0.0318(3) -0.00140(19) -0.0107(2) -0.00826(19)
Cl4 0.0728(8) 0.0307(5) 0.0416(6) -0.0135(5) -0.0179(5) -0.0005(4)
Cl3 0.1158(11) 0.0350(6) 0.0486(6) -0.0027(6) -0.0209(6) -0.0222(5)
Cl1 0.0801(9) 0.0472(7) 0.0746(8) -0.0293(6) -0.0338(7) 0.0168(6)
Cl2 0.1151(12) 0.0745(9) 0.0677(8) 0.0119(8) -0.0340(8) -0.0440(7)
O3 0.0622(18) 0.0227(13) 0.0366(14) -0.0029(12) -0.0151(13) -0.0119(11)
C5 0.034(2) 0.0258(19) 0.0303(18) -0.0034(15) -0.0046(16) -0.0087(15)
O5 0.073(2) 0.0312(15) 0.0346(16) -0.0132(15) -0.0142(15) -0.0038(14)
N2 0.0419(19) 0.0222(16) 0.0315(16) -0.0044(13) -0.0051(14) -0.0090(13)
N1 0.0420(18) 0.0271(17) 0.0326(16) -0.0042(14) -0.0059(14) -0.0104(13)
C9 0.058(3) 0.026(2) 0.039(2) -0.0008(18) -0.014(2) -0.0011(17)
O2 0.0396(17) 0.0558(19) 0.0453(16) 0.0073(15) -0.0018(14) 0.0063(14)
C13 0.037(2) 0.029(2) 0.037(2) -0.0090(17) -0.0027(18) -0.0108(17)
C16 0.041(2) 0.0239(19) 0.0350(19) -0.0038(16) -0.0062(17) -0.0094(16)
C11 0.066(3) 0.029(2) 0.052(2) -0.010(2) -0.010(2) -0.018(2)
C15 0.041(2) 0.024(2) 0.034(2) -0.0025(16) -0.0069(17) -0.0084(16)
O4 0.113(3) 0.0235(15) 0.0449(16) 0.0005(16) -0.0331(17) -0.0086(13)
C14 0.032(2) 0.030(2) 0.039(2) -0.0029(16) -0.0048(17) -0.0088(16)
C1 0.060(3) 0.024(2) 0.044(2) -0.0006(19) -0.018(2) -0.0048(17)
C12 0.072(3) 0.043(3) 0.051(3) -0.018(2) -0.008(2) -0.026(2)
C8 0.051(3) 0.0200(19) 0.047(2) -0.0035(17) -0.007(2) -0.0049(17)
C10 0.051(2) 0.030(2) 0.035(2) -0.0034(18) -0.0145(18) -0.0065(17)
C6 0.034(2) 0.0242(19) 0.0298(18) -0.0039(15) 0.0009(15) -0.0097(15)
C7 0.040(2) 0.0229(19) 0.042(2) -0.0055(16) -0.0010(18) -0.0088(17)
C4 0.044(2) 0.039(2) 0.036(2) -0.0094(18) -0.0024(18) -0.0149(18)
C2 0.063(3) 0.043(3) 0.040(2) -0.005(2) -0.020(2) -0.006(2)
O1 0.0491(19) 0.083(2) 0.0386(16) 0.0057(16) -0.0020(15) -0.0158(16)
C3 0.057(3) 0.052(3) 0.038(2) -0.010(2) -0.014(2) -0.016(2)

loop_
_atom_type_symbol
_atom_type_description
_atom_type_scat_dispersion_real
_atom_type_scat_dispersion_imag
_atom_type_scat_source
C C 0.0033 0.0016 'International Tables Vol C Tables 4.2.6.8 and 6.1.1.4'
H H 0.0000 0.0000 'International Tables Vol C Tables 4.2.6.8 and 6.1.1.4'
N N 0.0061 0.0033 'International Tables Vol C Tables 4.2.6.8 and 6.1.1.4'
O O 0.0106 0.0060 'International Tables Vol C Tables 4.2.6.8 and 6.1.1.4'
Cl Cl 0.1484 0.1585 'International Tables Vol C Tables 4.2.6.8 and 6.1.1.4'
Cu Cu 0.3201 1.2651 'International Tables Vol C Tables 4.2.6.8 and 6.1.1.4'

loop_
_geom_angle_atom_site_label_1
_geom_angle_atom_site_label_2
_geom_angle_atom_site_label_3
_geom_angle_site_symmetry_1
_geom_angle_site_symmetry_3
_geom_angle
_geom_angle_publ_flag
O3 Cu1 O5 . . 91.06(10) ?
O3 Cu1 N1 . . 171.76(11) ?
O5 Cu1 N1 . . 95.86(11) ?
O3 Cu1 N2 . . 90.28(11) ?
O5 Cu1 N2 . . 149.53(12) ?
N1 Cu1 N2 . . 81.49(11) ?
O3 Cu1 O1 . . 95.15(11) ?
O5 Cu1 O1 . . 101.24(12) ?
N1 Cu1 O1 . . 87.88(12) ?
N2 Cu1 O1 . . 108.94(12) ?
C15 O3 Cu1 . . 127.3(2) ?
N1 C5 C4 . . 124.2(3) ?
N1 C5 C6 . . 115.7(3) ?
C4 C5 C6 . . 120.1(3) ?
Cu1 O5 H5A . . 99(2) ?
Cu1 O5 H5B . . 137(3) ?
H5A O5 H5B . . 111(3) ?
C10 N2 C6 . . 117.7(3) ?
C10 N2 Cu1 . . 129.8(3) ?
C6 N2 Cu1 . . 112.5(2) ?
C1 N1 C5 . . 117.1(3) ?
C1 N1 Cu1 . . 128.6(3) ?
C5 N1 Cu1 . . 114.1(2) ?
C8 C9 C10 . . 120.4(4) ?
C8 C9 H9 . . 119.8 ?
C10 C9 H9 . . 119.8 ?
O1 C13 O2 . . 125.7(4) ?
O1 C13 C14 . . 117.0(3) ?
O2 C13 C14 . . 117.3(3) ?
C15 C16 Cl3 . . 113.0(3) ?
C15 C16 Cl4 . . 112.4(2) ?
Cl3 C16 Cl4 . . 109.30(19) ?
C15 C16 H16 . . 107.3 ?
Cl3 C16 H16 . . 107.3 ?
Cl4 C16 H16 . . 107.3 ?
C12 C11 C7 . . 121.2(4) ?
C12 C11 H11 . . 119.4 ?
C7 C11 H11 . . 119.4 ?
O4 C15 O3 . . 127.3(3) ?
O4 C15 C16 . . 117.8(3) ?
O3 C15 C16 . . 114.7(3) ?
C13 C14 Cl2 . . 110.9(3) ?
C13 C14 Cl1 . . 109.3(2) ?
Cl2 C14 Cl1 . . 110.0(2) ?
C13 C14 H14 . . 108.9 ?
Cl2 C14 H14 . . 108.9 ?
Cl1 C14 H14 . . 108.9 ?
N1 C1 C2 . . 122.1(4) ?
N1 C1 H1 . . 118.9 ?
C2 C1 H1 . . 119.0 ?
C11 C12 C4 . . 121.4(4) ?
C11 C12 H12 . . 119.3 ?
C4 C12 H12 . . 119.3 ?
C9 C8 C7 . . 119.6(3) ?
C9 C8 H8 . . 120.2 ?
C7 C8 H8 . . 120.2 ?
N2 C10 C9 . . 121.9(4) ?
N2 C10 H10 . . 119.0 ?
C9 C10 H10 . . 119.1 ?
N2 C6 C7 . . 124.1(3) ?
N2 C6 C5 . . 116.1(3) ?
C7 C6 C5 . . 119.8(3) ?
C6 C7 C8 . . 116.3(3) ?
C6 C7 C11 . . 118.9(3) ?
C8 C7 C11 . . 124.7(3) ?
C5 C4 C3 . . 116.3(3) ?
C5 C4 C12 . . 118.5(3) ?
C3 C4 C12 . . 125.2(3) ?
C3 C2 C1 . . 120.8(3) ?
C3 C2 H2 . . 119.6 ?
C1 C2 H2 . . 119.6 ?
C13 O1 Cu1 . . 144.6(3) ?
C2 C3 C4 . . 119.4(3) ?
C2 C3 H3 . . 120.3 ?
C4 C3 H3 . . 120.3 ?

loop_
_geom_bond_atom_site_label_1
_geom_bond_atom_site_label_2
_geom_bond_site_symmetry_2
_geom_bond_distance
_geom_bond_publ_flag
Cu1 O3 . 1.939(2) ?
Cu1 O5 . 1.971(2) ?
Cu1 N1 . 1.994(3) ?
Cu1 N2 . 2.027(3) ?
Cu1 O1 . 2.152(3) ?
Cl4 C16 . 1.774(3) ?
Cl3 C16 . 1.759(4) ?
Cl1 C14 . 1.767(4) ?
Cl2 C14 . 1.753(4) ?
O3 C15 . 1.261(4) ?
C5 N1 . 1.348(4) ?
C5 C4 . 1.394(5) ?
C5 C6 . 1.444(5) ?
O5 H5A . 0.85(3) ?
O5 H5B . 0.85(3) ?
N2 C10 . 1.331(4) ?
N2 C6 . 1.355(4) ?
N1 C1 . 1.348(4) ?
C9 C8 . 1.355(5) ?
C9 C10 . 1.399(5) ?
C9 H9 . 0.9300 ?
O2 C13 . 1.240(5) ?
C13 O1 . 1.213(4) ?
C13 C14 . 1.536(5) ?
C16 C15 . 1.531(5) ?
C16 H16 . 0.9800 ?
C11 C12 . 1.359(6) ?
C11 C7 . 1.417(5) ?
C11 H11 . 0.9300 ?
C15 O4 . 1.223(4) ?
C14 H14 . 0.9800 ?
C1 C2 . 1.374(5) ?
C1 H1 . 0.9300 ?
C12 C4 . 1.432(5) ?
C12 H12 . 0.9300 ?
C8 C7 . 1.410(5) ?
C8 H8 . 0.9300 ?
C10 H10 . 0.9300 ?
C6 C7 . 1.401(5) ?
C4 C3 . 1.411(5) ?
C2 C3 . 1.349(5) ?
C2 H2 . 0.9300 ?
C3 H3 . 0.9300 ?

loop_
_geom_contact_atom_site_label_1
_geom_contact_atom_site_label_2
_geom_contact_distance
_geom_contact_site_symmetry_1
_geom_contact_site_symmetry_2
_geom_contact_publ_flag
Cl1 Cl4 3.306(2) . 2_675 n
Cl2 Cl3 3.278(2) . 2_665 n
Cg1 Cg2 3.734(2) . 2_567 n

loop_
_geom_hbond_atom_site_label_D
_geom_hbond_atom_site_label_H
_geom_hbond_atom_site_label_A
_geom_hbond_site_symmetry_A
_geom_hbond_distance_DH
_geom_hbond_distance_HA
_geom_hbond_distance_DA
_geom_hbond_angle_DHA
C16 H16 O2 1_455 0.98 2.24 3.118(5) 148.6
O5 H5B O2 2_666 0.85(2) 1.81(2) 2.654(3) 174(3)
O5 H5A O4 . 0.85(2) 1.86(2) 2.673(4) 159(3)
